data_7232632
loop_
_publ_author_name
'MANDAI, Toshihiko'
'Tatesaka, Kenji'
'Soh, Kenya'
'Masu, Hyuma'
'Choudhary, Ashu'
'Tateyama, Yoshitaka'
'Ise, Ryuta'
'Imai, Hiroaki'
'Takeguchi, Tatsuya'
'Kanamura, Kiyoshi'

_publ_section_title
;
 Modifications in Coordination Structure of Mg[TFSA]2-Based Supporting
 Salts for High-Voltage Magnesium Rechargeable Batteries
;
_journal_name_full 'Physical Chemistry Chemical Physics'
_journal_paper_doi 10.1039/C9CP01400D
_journal_year 2019
_chemical_formula_sum 'C44 H68 F24 Mg2 N12 O26 S8'
_chemical_formula_weight 1942.20
_space_group_crystal_system triclinic
_space_group_IT_number 2
_space_group_name_Hall '-P 1'
_space_group_name_H-M_alt 'P -1'
_symmetry_space_group_name_Hall '-P 1'
_symmetry_space_group_name_H-M 'P -1'
_atom_sites_solution_hydrogens geom
_audit_update_record
;
2019-04-10 deposited with the CCDC.    2019-04-11 downloaded from the CCDC.
;
_cell_angle_alpha 96.153(2)
_cell_angle_beta 109.150(2)
_cell_angle_gamma 109.657(2)
_cell_formula_units_Z 2
_cell_length_a 14.2221(4)
_cell_length_b 16.1560(4)
_cell_length_c 20.0391(6)
_cell_measurement_reflns_used 38347
_cell_measurement_temperature 123
_cell_measurement_theta_max 29.35
_cell_measurement_theta_min 2.31
_cell_volume 3971.8(2)
_computing_cell_refinement 'CrysAlisPro 1.171.39.43c (Rigaku OD, 2018)'
_computing_data_collection 'CrysAlisPro 1.171.39.43c (Rigaku OD, 2018)'
_computing_data_reduction 'CrysAlisPro 1.171.39.43c (Rigaku OD, 2018)'
_computing_molecular_graphics 'XSHEL (Bruker AXS,2002)'
_computing_publication_material 'XCIF (Bruker AXS, 2001)'
_computing_structure_refinement 'SHELXL Version 2014/7 (Sheldrick, 2008)'
_computing_structure_solution 'SHELXT Version 2014/4 (Sheldrick, 2014)'
_diffrn_ambient_temperature 123
_diffrn_detector_area_resol_mean 5.811
_diffrn_measured_fraction_theta_full 0.999
_diffrn_measured_fraction_theta_max 0.869
_diffrn_measurement_device_type 'Rigaku XtaLAB PRO'
_diffrn_measurement_method \w
_diffrn_radiation_monochromator graphite
_diffrn_radiation_type MoK\a
_diffrn_radiation_wavelength 0.71073
_diffrn_reflns_av_R_equivalents 0.0954
_diffrn_reflns_av_unetI/netI 0.0668
_diffrn_reflns_limit_h_max 19
_diffrn_reflns_limit_h_min -19
_diffrn_reflns_limit_k_max 20
_diffrn_reflns_limit_k_min -22
_diffrn_reflns_limit_l_max 27
_diffrn_reflns_limit_l_min -24
_diffrn_reflns_number 81029
_diffrn_reflns_theta_full 25.000
_diffrn_reflns_theta_max 29.380
_diffrn_reflns_theta_min 2.176
_exptl_absorpt_coefficient_mu 0.375
_exptl_absorpt_correction_T_max 0.98
_exptl_absorpt_correction_T_min 0.93
_exptl_absorpt_correction_type multi-scan
_exptl_absorpt_process_details
;
CrysAlisPro 1.171.39.43c (Rigaku Oxford Diffraction, 2018)
Empirical absorption correction using spherical harmonics,
 implemented in SCALE3 ABSPACK scaling algorithm.
;
_exptl_crystal_colour colourless
_exptl_crystal_density_diffrn 1.624
_exptl_crystal_density_method 'not measured'
_exptl_crystal_description prism
_exptl_crystal_F_000 1984
_exptl_crystal_size_max 0.200
_exptl_crystal_size_mid 0.100
_exptl_crystal_size_min 0.050
_refine_diff_density_max 1.635
_refine_diff_density_min -1.174
_refine_ls_extinction_method none
_refine_ls_goodness_of_fit_ref 1.067
_refine_ls_hydrogen_treatment constr
_refine_ls_matrix_type full
_refine_ls_number_parameters 1228
_refine_ls_number_reflns 19017
_refine_ls_number_restraints 189
_refine_ls_restrained_S_all 1.066
_refine_ls_R_factor_all 0.0753
_refine_ls_R_factor_gt 0.0615
_refine_ls_shift/su_max 0.001
_refine_ls_shift/su_mean 0.000
_refine_ls_structure_factor_coef Fsqd
_refine_ls_weighting_details 'w=1/[\s^2^(Fo^2^)+(0.0991P)^2^+2.4057P] where P=(Fo^2^+2Fc^2^)/3'
_refine_ls_weighting_scheme calc
_refine_ls_wR_factor_gt 0.1743
_refine_ls_wR_factor_ref 0.1842
_reflns_number_gt 15322
_reflns_number_total 19017
_reflns_threshold_expression 'I > 2\s(I)'
_cod_data_source_file c9cp01400d2.cif
_cod_data_source_block '[Mg(G4)(MIm)2][TFSA]2'
_cod_database_code 7232632

loop_
_space_group_symop_operation_xyz
'x, y, z'
'-x, -y, -z'

loop_
_atom_site_type_symbol
_atom_site_label
_atom_site_fract_x
_atom_site_fract_y
_atom_site_fract_z
_atom_site_U_iso_or_equiv
_atom_site_adp_type
_atom_site_calc_flag
_atom_site_refinement_flags_adp
_atom_site_refinement_flags_occupancy
_atom_site_refinement_flags_posn
_atom_site_occupancy
_atom_site_disorder_assembly
_atom_site_disorder_group
C C21A 0.1538(6) 0.5550(7) 0.3670(5) 0.039(2) Uani d . P D 0.777(7) A 1
H H21A 0.220248 0.582655 0.408368 0.047 Uiso calc U P R 0.777(7) A 1
C C22A 0.0384(6) 0.5043(7) 0.2581(4) 0.0280(14) Uani d . P D 0.777(7) A 1
H H22A 0.008226 0.486886 0.206381 0.034 Uiso calc U P R 0.777(7) A 1
C C23A -0.0180(6) 0.5040(8) 0.2993(4) 0.0325(17) Uani d . P D 0.777(7) A 1
H H23A -0.094161 0.486644 0.282647 0.039 Uiso calc U P R 0.777(7) A 1
C C24A 0.0356(4) 0.5554(5) 0.4359(2) 0.0721(18) Uani d . P D 0.777(7) A 1
H H24A 0.084484 0.542104 0.476564 0.108 Uiso calc U P R 0.777(7) A 1
H H24B -0.039688 0.518973 0.427639 0.108 Uiso calc U P R 0.777(7) A 1
H H24C 0.04923 0.619939 0.447519 0.108 Uiso calc U P R 0.777(7) A 1
N N2A 0.0547(4) 0.5337(4) 0.3706(3) 0.0313(10) Uani d . P D 0.777(7) A 1
C C21B 0.044(2) 0.495(2) 0.2682(13) 0.028(6) Uani d U P D 0.223(7) A 2
H H21B 0.007782 0.462152 0.218574 0.034 Uiso calc U P R 0.223(7) A 2
C C22B 0.1620(17) 0.5493(18) 0.3758(15) 0.026(5) Uani d U P D 0.223(7) A 2
H H22B 0.222468 0.552479 0.416168 0.031 Uiso calc U P R 0.223(7) A 2
C C23B 0.0727(15) 0.5588(12) 0.3775(11) 0.025(4) Uani d U P D 0.223(7) A 2
H H23B 0.067006 0.594292 0.41585 0.031 Uiso calc U P R 0.223(7) A 2
C C24B -0.1261(8) 0.4828(10) 0.2809(7) 0.046(3) Uani d U P D 0.223(7) A 2
H H24D -0.157295 0.462095 0.315974 0.069 Uiso calc U P R 0.223(7) A 2
H H24E -0.159641 0.434397 0.236158 0.069 Uiso calc U P R 0.223(7) A 2
H H24F -0.139509 0.536326 0.269464 0.069 Uiso calc U P R 0.223(7) A 2
N N2B -0.0085(14) 0.506(2) 0.3123(11) 0.023(5) Uani d U P D 0.223(7) A 2
O O19A 0.7110(4) 0.3856(2) 0.3031(2) 0.0923(13) Uani d . P D 0.889(2) B 3
O O20A 0.5717(3) 0.4220(2) 0.32781(15) 0.0727(10) Uani d . P D 0.889(2) B 3
S S5A 0.67012(8) 0.41036(5) 0.35436(4) 0.0446(2) Uani d . P D 0.889(2) B 3
C C41A 0.6412(4) 0.3158(3) 0.3978(2) 0.0610(10) Uani d . P D 0.889(2) B 3
F F13A 0.7317(3) 0.2998(2) 0.4222(2) 0.1143(13) Uani d . P D 0.889(2) B 3
F F14A 0.5682(3) 0.24198(18) 0.35212(18) 0.0897(11) Uani d . P D 0.889(2) B 3
F F15A 0.6161(3) 0.3350(3) 0.45316(17) 0.0922(12) Uani d . P D 0.889(2) B 3
O O19B 0.7763(16) 0.3946(17) 0.3835(12) 0.073(5) Uani d U P D 0.111(2) B 4
O O20B 0.6619(18) 0.3528(18) 0.4656(10) 0.042(5) Uani d U P D 0.111(2) B 4
S S5B 0.6974(7) 0.3706(6) 0.4113(4) 0.055(2) Uani d U P D 0.111(2) B 4
C C41B 0.5731(14) 0.3302(14) 0.3284(9) 0.061(4) Uani d U P D 0.111(2) B 4
F F13B 0.6084(13) 0.3562(10) 0.2772(7) 0.043(3) Uani d U P D 0.111(2) B 4
F F14B 0.5345(18) 0.2436(12) 0.3170(13) 0.069(6) Uani d U P D 0.111(2) B 4
F F15B 0.5064(13) 0.3659(12) 0.3348(10) 0.055(4) Uani d U P D 0.111(2) B 4
S S7A 0.83030(6) 0.09264(5) 0.64998(4) 0.0309(2) Uani d . P D 0.792(2) C 5
O O23A 0.7828(3) 0.11555(18) 0.69738(18) 0.0575(8) Uani d . P D 0.792(2) C 5
O O24A 0.9299(2) 0.0829(2) 0.68040(13) 0.0461(7) Uani d . P D 0.792(2) C 5
C C44A 0.8615(4) 0.1887(3) 0.6093(2) 0.0469(9) Uani d . P D 0.792(2) C 5
F F19A 0.8964(4) 0.1726(2) 0.55791(18) 0.0798(11) Uani d . P D 0.792(2) C 5
F F20A 0.7751(3) 0.2067(2) 0.5804(2) 0.0942(13) Uani d . P D 0.792(2) C 5
F F21A 0.9371(4) 0.2621(2) 0.6591(2) 0.0635(11) Uani d . P D 0.792(2) C 5
S S7B 0.7988(3) 0.1287(2) 0.59348(15) 0.0346(9) Uani d . P D 0.208(2) C 6
O O23B 0.7338(9) 0.1717(10) 0.6086(8) 0.068(4) Uani d . P D 0.208(2) C 6
O O24B 0.8283(12) 0.1464(8) 0.5346(5) 0.050(3) Uani d . P D 0.208(2) C 6
C C44B 0.9270(9) 0.1783(8) 0.6743(6) 0.044(3) Uani d . P D 0.208(2) C 6
F F19B 0.9049(11) 0.1618(7) 0.7332(4) 0.081(4) Uani d . P D 0.208(2) C 6
F F20B 0.9935(8) 0.1423(8) 0.6694(7) 0.085(4) Uani d . P D 0.208(2) C 6
F F21B 0.9689(14) 0.2665(9) 0.6861(9) 0.065(5) Uani d . P D 0.208(2) C 6
C C1 0.1579(2) 0.68945(19) 0.20987(15) 0.0398(6) Uani d . . . 1.0 . .
H H1A 0.170327 0.736538 0.182975 0.06 Uiso calc U . R 1.0 . .
H H1B 0.200718 0.716357 0.262064 0.06 Uiso calc U . R 1.0 . .
H H1C 0.080763 0.66261 0.201294 0.06 Uiso calc U . R 1.0 . .
C C2 0.1169(2) 0.57216(18) 0.11185(12) 0.0348(5) Uani d . . . 1.0 . .
H H2A 0.127782 0.611569 0.078143 0.042 Uiso calc U . R 1.0 . .
H H2B 0.040828 0.552851 0.107424 0.042 Uiso calc U . R 1.0 . .
C C3 0.14027(19) 0.49131(17) 0.09319(12) 0.0335(5) Uani d . . . 1.0 . .
H H3A 0.081332 0.448068 0.048134 0.04 Uiso calc U . R 1.0 . .
H H3B 0.20936 0.509515 0.086015 0.04 Uiso calc U . R 1.0 . .
C C4 0.1508(2) 0.36412(16) 0.14136(15) 0.0383(6) Uani d . . . 1.0 . .
H H4A 0.211709 0.36698 0.126764 0.046 Uiso calc U . R 1.0 . .
H H4B 0.082337 0.320118 0.102363 0.046 Uiso calc U . R 1.0 . .
C C5 0.1663(2) 0.33724(16) 0.21197(16) 0.0404(6) Uani d . . . 1.0 . .
H H5A 0.102457 0.329245 0.224412 0.048 Uiso calc U . R 1.0 . .
H H5B 0.177035 0.279716 0.209159 0.048 Uiso calc U . R 1.0 . .
C C6 0.2878(2) 0.39677(19) 0.33738(15) 0.0412(6) Uani d . . . 1.0 . .
H H6A 0.298066 0.339251 0.338833 0.049 Uiso calc U . R 1.0 . .
H H6B 0.229489 0.394879 0.354583 0.049 Uiso calc U . R 1.0 . .
C C7 0.3909(2) 0.4759(2) 0.38375(15) 0.0411(6) Uani d . . . 1.0 . .
H H7A 0.409376 0.47584 0.435874 0.049 Uiso calc U . R 1.0 . .
H H7B 0.451294 0.473207 0.370577 0.049 Uiso calc U . R 1.0 . .
C C8 0.4666(2) 0.6369(2) 0.40919(14) 0.0423(6) Uani d . . . 1.0 . .
H H8A 0.523906 0.640954 0.390419 0.051 Uiso calc U . R 1.0 . .
H H8B 0.495517 0.638921 0.461787 0.051 Uiso calc U . R 1.0 . .
C C9 0.4301(2) 0.71266(19) 0.39689(14) 0.0439(6) Uani d . . . 1.0 . .
H H9A 0.378917 0.712303 0.420594 0.053 Uiso calc U . R 1.0 . .
H H9B 0.493019 0.771694 0.417734 0.053 Uiso calc U . R 1.0 . .
C C10 0.4151(3) 0.7781(2) 0.29532(18) 0.0593(9) Uani d . . . 1.0 . .
H H10A 0.406591 0.827745 0.322093 0.089 Uiso calc U . R 1.0 . .
H H10B 0.372728 0.766416 0.243117 0.089 Uiso calc U . R 1.0 . .
H H10C 0.491764 0.795035 0.303814 0.089 Uiso calc U . R 1.0 . .
C C11 0.6651(2) 0.20224(17) 0.21733(14) 0.0351(5) Uani d . . . 1.0 . .
H H11A 0.678581 0.250508 0.19163 0.053 Uiso calc U . R 1.0 . .
H H11B 0.71166 0.226564 0.269239 0.053 Uiso calc U . R 1.0 . .
H H11C 0.588931 0.178741 0.211368 0.053 Uiso calc U . R 1.0 . .
C C12 0.61165(17) 0.08699(15) 0.11415(11) 0.0262(4) Uani d . . . 1.0 . .
H H12A 0.622221 0.128853 0.082122 0.031 Uiso calc U . R 1.0 . .
H H12B 0.536808 0.069161 0.112101 0.031 Uiso calc U . R 1.0 . .
C C13 0.62980(18) 0.00468(16) 0.08954(11) 0.0277(4) Uani d . . . 1.0 . .
H H13A 0.568353 -0.035642 0.044317 0.033 Uiso calc U . R 1.0 . .
H H13B 0.697298 0.02228 0.080334 0.033 Uiso calc U . R 1.0 . .
C C14 0.6373(2) -0.12799(15) 0.12929(13) 0.0310(5) Uani d . . . 1.0 . .
H H14A 0.697808 -0.124535 0.114126 0.037 Uiso calc U . R 1.0 . .
H H14B 0.568152 -0.168512 0.088963 0.037 Uiso calc U . R 1.0 . .
C C15 0.6499(2) -0.16203(15) 0.19695(13) 0.0324(5) Uani d . . . 1.0 . .
H H15A 0.586105 -0.170716 0.209564 0.039 Uiso calc U . R 1.0 . .
H H15B 0.657913 -0.220554 0.190146 0.039 Uiso calc U . R 1.0 . .
C C16 0.7706(2) -0.11564(16) 0.32226(14) 0.0337(5) Uani d . . . 1.0 . .
H H16A 0.779286 -0.174045 0.318778 0.04 Uiso calc U . R 1.0 . .
H H16B 0.711973 -0.120457 0.339802 0.04 Uiso calc U . R 1.0 . .
C C17 0.8743(2) -0.04019(17) 0.37282(13) 0.0323(5) Uani d . . . 1.0 . .
H H17A 0.890936 -0.046289 0.423598 0.039 Uiso calc U . R 1.0 . .
H H17B 0.935 -0.040505 0.359116 0.039 Uiso calc U . R 1.0 . .
C C18 0.95082(19) 0.12144(17) 0.41124(13) 0.0337(5) Uani d . . . 1.0 . .
H H18A 1.011507 0.129544 0.395207 0.04 Uiso calc U . R 1.0 . .
H H18B 0.974675 0.117411 0.462636 0.04 Uiso calc U . R 1.0 . .
C C19 0.9153(2) 0.19834(16) 0.40313(12) 0.0339(5) Uani d . . . 1.0 . .
H H19A 0.860438 0.193423 0.424399 0.041 Uiso calc U . R 1.0 . .
H H19B 0.977902 0.256844 0.428812 0.041 Uiso calc U . R 1.0 . .
C C20 0.9287(3) 0.2703(2) 0.30837(16) 0.0602(10) Uani d . . . 1.0 . .
H H20A 0.933023 0.325126 0.337627 0.09 Uiso calc U . R 1.0 . .
H H20B 0.892227 0.266201 0.256547 0.09 Uiso calc U . R 1.0 . .
H H20C 1.001957 0.27299 0.318072 0.09 Uiso calc U . R 1.0 . .
C C25 0.43982(17) 0.50501(15) 0.20970(11) 0.0253(4) Uani d . . . 1.0 . .
H H25 0.43587 0.457958 0.234665 0.03 Uiso calc U . R 1.0 . .
C C26 0.41607(18) 0.61645(14) 0.16809(12) 0.0260(4) Uani d . . . 1.0 . .
H H26 0.391833 0.663676 0.158532 0.031 Uiso calc U . R 1.0 . .
C C27 0.48336(18) 0.59493(15) 0.14130(12) 0.0274(4) Uani d . . . 1.0 . .
H H27 0.513906 0.623246 0.10986 0.033 Uiso calc U . R 1.0 . .
C C28 0.5628(2) 0.47719(19) 0.15321(15) 0.0367(5) Uani d . . . 1.0 . .
H H28A 0.555778 0.426418 0.176599 0.055 Uiso calc U . R 1.0 . .
H H28B 0.639 0.519268 0.172206 0.055 Uiso calc U . R 1.0 . .
H H28C 0.536899 0.45417 0.100441 0.055 Uiso calc U . R 1.0 . .
C C29 0.64018(17) 0.04316(16) 0.36190(12) 0.0272(4) Uani d . . . 1.0 . .
H H29 0.70558 0.061096 0.403515 0.033 Uiso calc U . R 1.0 . .
C C30 0.52514(17) 0.00341(16) 0.25208(12) 0.0272(4) Uani d . . . 1.0 . .
H H30 0.494209 -0.01232 0.20033 0.033 Uiso calc U . R 1.0 . .
C C31 0.46997(18) 0.00502(17) 0.29490(12) 0.0292(5) Uani d . . . 1.0 . .
H H31 0.394575 -0.008695 0.279485 0.035 Uiso calc U . R 1.0 . .
C C32 0.5235(3) 0.0418(3) 0.43078(16) 0.0602(10) Uani d . . . 1.0 . .
H H32A 0.57464 0.027683 0.469385 0.09 Uiso calc U . R 1.0 . .
H H32B 0.449203 0.000853 0.421322 0.09 Uiso calc U . R 1.0 . .
H H32C 0.532582 0.104627 0.446178 0.09 Uiso calc U . R 1.0 . .
C C33 0.93351(17) 0.01082(15) 0.20735(12) 0.0247(4) Uani d . . . 1.0 . .
H H33 0.930747 -0.036546 0.231898 0.03 Uiso calc U . R 1.0 . .
C C34 0.90577(18) 0.12116(15) 0.16587(12) 0.0271(4) Uani d . . . 1.0 . .
H H34 0.879207 0.167066 0.156039 0.033 Uiso calc U . R 1.0 . .
C C35 0.97526(18) 0.10300(16) 0.13995(13) 0.0288(4) Uani d . . . 1.0 . .
H H35 1.005781 0.13287 0.1091 0.035 Uiso calc U . R 1.0 . .
C C36 1.0593(2) -0.01192(18) 0.15174(15) 0.0371(5) Uani d . . . 1.0 . .
H H36A 1.065446 -0.054699 0.182449 0.056 Uiso calc U . R 1.0 . .
H H36B 1.131684 0.03355 0.162055 0.056 Uiso calc U . R 1.0 . .
H H36C 1.025698 -0.044758 0.100324 0.056 Uiso calc U . R 1.0 . .
C C37 0.6458(3) 0.8031(2) -0.1003(2) 0.0628(10) Uani d . . . 1.0 . .
C C38 0.8389(3) 0.6868(3) 0.1039(2) 0.0740(13) Uani d . . . 1.0 . .
C C39 0.7231(3) 0.37081(19) 0.06349(15) 0.0440(6) Uani d . . . 1.0 . .
C C40 0.8069(2) 0.13547(18) -0.06406(14) 0.0383(6) Uani d . . . 1.0 . .
C C42 0.7776(3) 0.6519(2) 0.40420(19) 0.0560(8) Uani d . . . 1.0 . .
C C43 0.7336(3) -0.1474(2) 0.5917(2) 0.0553(8) Uani d . . . 1.0 . .
F F1 0.65766(19) 0.88260(15) -0.11554(16) 0.0910(9) Uani d . . . 1.0 . .
F F2 0.6155(3) 0.74382(18) -0.16111(13) 0.1099(11) Uani d . . . 1.0 . .
F F3 0.56671(16) 0.77826(19) -0.07663(19) 0.1018(10) Uani d . . . 1.0 . .
F F4 0.8943(2) 0.6490(3) 0.0793(2) 0.1261(13) Uani d . . . 1.0 . .
F F5 0.8213(2) 0.64945(16) 0.15632(12) 0.1020(10) Uani d . . . 1.0 . .
F F6 0.8957(3) 0.77335(17) 0.13125(16) 0.1415(17) Uani d . . . 1.0 . .
F F7 0.7766(2) 0.45482(14) 0.10447(12) 0.0837(8) Uani d . . . 1.0 . .
F F8 0.67543(19) 0.37415(15) -0.00315(10) 0.0703(6) Uani d . . . 1.0 . .
F F9 0.6496(2) 0.32769(18) 0.08783(15) 0.0835(7) Uani d . . . 1.0 . .
F F10 0.77724(17) 0.09662(14) -0.13389(9) 0.0615(5) Uani d . . . 1.0 . .
F F11 0.81822(18) 0.07548(13) -0.02634(10) 0.0641(5) Uani d . . . 1.0 . .
F F12 0.90245(14) 0.20308(15) -0.04340(13) 0.0680(6) Uani d . . . 1.0 . .
F F16 0.6999(2) 0.62414(19) 0.34067(12) 0.0906(8) Uani d . . . 1.0 . .
F F17 0.7771(3) 0.72855(17) 0.43584(17) 0.1144(11) Uani d . . . 1.0 . .
F F18 0.8702(2) 0.6745(3) 0.3998(2) 0.1263(13) Uani d . . . 1.0 . .
F F22 0.7412(3) -0.21974(15) 0.56078(16) 0.0938(9) Uani d . . . 1.0 . .
F F23 0.6366(2) -0.17376(19) 0.5925(2) 0.1001(9) Uani d . . . 1.0 . .
F F24 0.8072(2) -0.11933(17) 0.65825(12) 0.0812(7) Uani d . . . 1.0 . .
Mg Mg1 0.26977(5) 0.55048(5) 0.25723(4) 0.01973(15) Uani d . . . 1.0 . .
Mg Mg2 0.75983(5) 0.04967(4) 0.25400(3) 0.01871(14) Uani d . . . 1.0 . .
N N1 0.14792(14) 0.53356(12) 0.30126(10) 0.0240(4) Uani d U . . 1.0 . .
N N3 0.38820(14) 0.55939(12) 0.21128(9) 0.0225(3) Uani d . . . 1.0 . .
N N4 0.49823(14) 0.52437(12) 0.16868(10) 0.0246(4) Uani d . . . 1.0 . .
N N5 0.63372(13) 0.02804(12) 0.29440(9) 0.0216(3) Uani d . . . 1.0 . .
N N6 0.54397(15) 0.03033(15) 0.36516(10) 0.0302(4) Uani d . . . 1.0 . .
N N7 0.87914(13) 0.06302(12) 0.20878(9) 0.0214(3) Uani d . . . 1.0 . .
N N8 0.99270(14) 0.03289(12) 0.16717(10) 0.0240(4) Uani d . . . 1.0 . .
N N9 0.7447(2) 0.70823(15) -0.02749(12) 0.0395(5) Uani d . . . 1.0 . .
N N10 0.74776(15) 0.21597(12) 0.02909(9) 0.0268(4) Uani d . . . 1.0 . .
N N11 0.7669(2) 0.4893(2) 0.41856(17) 0.0568(7) Uani d . . . 1.0 . .
N N12 0.74006(18) 0.01700(16) 0.58401(15) 0.0436(5) Uani d . . . 1.0 . .
O O1 0.18958(12) 0.62079(10) 0.18552(8) 0.0263(3) Uani d . . . 1.0 . .
O O2 0.14731(12) 0.45158(10) 0.15422(8) 0.0278(3) Uani d . . . 1.0 . .
O O3 0.26109(13) 0.40995(10) 0.26534(9) 0.0310(3) Uani d . . . 1.0 . .
O O4 0.37275(12) 0.55534(12) 0.37042(8) 0.0305(3) Uani d . . . 1.0 . .
O O5 0.37790(13) 0.69914(11) 0.31974(9) 0.0323(4) Uani d . . . 1.0 . .
O O6 0.68859(12) 0.13062(10) 0.18779(7) 0.0233(3) Uani d . . . 1.0 . .
O O7 0.63798(12) -0.03952(10) 0.14807(8) 0.0233(3) Uani d . . . 1.0 . .
O O8 0.74579(12) -0.09389(10) 0.25304(8) 0.0257(3) Uani d . . . 1.0 . .
O O9 0.85784(12) 0.04175(10) 0.36587(8) 0.0255(3) Uani d . . . 1.0 . .
O O10 0.86981(13) 0.19387(10) 0.32675(8) 0.0276(3) Uani d . . . 1.0 . .
O O11 0.79238(18) 0.87283(12) 0.02980(11) 0.0490(5) Uani d . . . 1.0 . .
O O12 0.8444(2) 0.83091(18) -0.06876(15) 0.0651(7) Uani d . . . 1.0 . .
O O13 0.6572(2) 0.70768(14) 0.06370(15) 0.0620(7) Uani d . . . 1.0 . .
O O14 0.66061(18) 0.56988(12) 0.00567(12) 0.0531(5) Uani d . . . 1.0 . .
O O15 0.88950(14) 0.36850(12) 0.03864(10) 0.0410(4) Uani d . . . 1.0 . .
O O16 0.86520(16) 0.32080(12) 0.14585(9) 0.0407(4) Uani d . . . 1.0 . .
O O17 0.70176(15) 0.23679(12) -0.10054(9) 0.0367(4) Uani d . . . 1.0 . .
O O18 0.61207(15) 0.09337(13) -0.07376(11) 0.0468(5) Uani d . . . 1.0 . .
O O21 0.8499(2) 0.6105(2) 0.52693(15) 0.0763(8) Uani d . . . 1.0 . .
O O22 0.65582(17) 0.55840(16) 0.46434(12) 0.0503(5) Uani d . . . 1.0 . .
O O25 0.86172(15) -0.04110(14) 0.54149(11) 0.0448(5) Uani d . . . 1.0 . .
O O26 0.66670(18) -0.09997(16) 0.47194(13) 0.0608(6) Uani d . . . 1.0 . .
S S1 0.77218(5) 0.80980(4) -0.03274(3) 0.03310(14) Uani d . . . 1.0 . .
S S2 0.70924(5) 0.66585(4) 0.03119(3) 0.03152(14) Uani d . . . 1.0 . .
S S3 0.81977(4) 0.31768(3) 0.06990(3) 0.02545(13) Uani d . . . 1.0 . .
S S4 0.70474(4) 0.17487(3) -0.05555(3) 0.02460(12) Uani d . . . 1.0 . .
S S6 0.75707(5) 0.57056(5) 0.46011(3) 0.03730(15) Uani d . . . 1.0 . .
S S8 0.75599(5) -0.06059(4) 0.54075(3) 0.03441(14) Uani d . . . 1.0 . .

loop_
_atom_site_aniso_label
_atom_site_aniso_U_11
_atom_site_aniso_U_22
_atom_site_aniso_U_33
_atom_site_aniso_U_12
_atom_site_aniso_U_13
_atom_site_aniso_U_23
C21A 0.029(2) 0.074(4) 0.026(3) 0.029(2) 0.0134(17) 0.018(2)
C22A 0.023(2) 0.036(3) 0.027(2) 0.0083(18) 0.0146(17) 0.009(2)
C23A 0.025(2) 0.044(3) 0.031(3) 0.012(2) 0.0144(18) 0.014(3)
C24A 0.056(3) 0.159(5) 0.041(2) 0.066(3) 0.0357(19) 0.045(3)
N2A 0.027(2) 0.042(3) 0.033(2) 0.0132(19) 0.0215(17) 0.0120(19)
C21B 0.029(7) 0.028(7) 0.027(7) 0.010(4) 0.011(4) 0.008(4)
C22B 0.026(6) 0.034(6) 0.019(6) 0.006(4) 0.018(4) 0.006(4)
C23B 0.025(5) 0.027(6) 0.022(5) 0.009(4) 0.008(3) 0.004(4)
C24B 0.028(5) 0.062(7) 0.051(6) 0.014(5) 0.025(4) 0.003(5)
N2B 0.021(6) 0.028(6) 0.024(6) 0.006(4) 0.019(4) 0.003(4)
O19A 0.166(4) 0.068(2) 0.097(3) 0.064(2) 0.096(3) 0.0314(18)
O20A 0.079(2) 0.0692(18) 0.0482(15) 0.0420(17) -0.0079(14) -0.0081(13)
S5A 0.0695(6) 0.0448(4) 0.0328(4) 0.0367(4) 0.0213(3) 0.0100(3)
C41A 0.087(3) 0.046(2) 0.0458(19) 0.019(2) 0.028(2) 0.0149(17)
F13A 0.114(2) 0.092(2) 0.149(3) 0.070(2) 0.024(2) 0.063(2)
F14A 0.132(3) 0.0503(14) 0.0678(18) 0.0100(16) 0.0463(19) 0.0047(13)
F15A 0.116(3) 0.093(2) 0.0533(17) 0.009(2) 0.0524(19) 0.0086(16)
O19B 0.072(5) 0.075(5) 0.073(5) 0.028(3) 0.029(3) 0.015(3)
O20B 0.052(7) 0.044(7) 0.031(6) 0.007(5) 0.027(5) 0.018(5)
S5B 0.058(3) 0.060(3) 0.051(3) 0.024(2) 0.025(2) 0.014(2)
C41B 0.061(5) 0.061(5) 0.060(5) 0.025(3) 0.023(3) 0.015(3)
F13B 0.058(6) 0.046(5) 0.030(5) 0.014(4) 0.027(4) 0.021(4)
F14B 0.071(7) 0.069(7) 0.068(7) 0.021(5) 0.037(5) 0.009(5)
F15B 0.045(6) 0.059(6) 0.065(6) 0.026(5) 0.021(4) 0.013(5)
S7A 0.0365(4) 0.0318(4) 0.0359(4) 0.0178(3) 0.0227(3) 0.0111(3)
O23A 0.076(2) 0.0448(14) 0.079(2) 0.0251(14) 0.0625(18) 0.0146(14)
O24A 0.0454(15) 0.0553(16) 0.0331(12) 0.0294(13) 0.0028(11) 0.0023(11)
C44A 0.060(2) 0.040(2) 0.0442(19) 0.017(2) 0.0248(18) 0.0165(16)
F19A 0.124(3) 0.0614(19) 0.0583(19) 0.013(2) 0.063(2) 0.0177(15)
F20A 0.083(2) 0.0615(18) 0.129(3) 0.0389(17) 0.012(2) 0.048(2)
F21A 0.080(3) 0.0341(15) 0.066(3) 0.0027(15) 0.037(2) 0.0066(16)
S7B 0.0373(17) 0.0417(19) 0.0235(13) 0.0159(15) 0.0114(11) 0.0028(11)
O23B 0.045(6) 0.078(9) 0.074(8) 0.040(7) 0.007(6) -0.011(7)
O24B 0.081(8) 0.041(6) 0.025(5) 0.015(6) 0.027(5) 0.008(4)
C44B 0.039(7) 0.047(7) 0.038(6) 0.022(6) 0.004(5) -0.004(6)
F19B 0.149(11) 0.077(7) 0.018(4) 0.061(7) 0.016(5) 0.011(4)
F20B 0.054(6) 0.083(8) 0.091(8) 0.046(6) -0.006(6) -0.033(7)
F21B 0.052(8) 0.054(7) 0.065(10) 0.010(5) 0.017(7) -0.019(6)
C1 0.0521(15) 0.0454(14) 0.0401(13) 0.0330(13) 0.0233(12) 0.0186(11)
C2 0.0307(11) 0.0480(14) 0.0208(10) 0.0109(10) 0.0075(9) 0.0134(9)
C3 0.0269(11) 0.0461(13) 0.0177(9) 0.0028(10) 0.0107(8) 0.0013(9)
C4 0.0345(12) 0.0293(11) 0.0454(14) 0.0071(10) 0.0194(11) -0.0074(10)
C5 0.0387(13) 0.0210(10) 0.0602(17) 0.0060(10) 0.0249(12) 0.0056(11)
C6 0.0470(14) 0.0434(14) 0.0512(15) 0.0221(12) 0.0298(12) 0.0333(12)
C7 0.0392(13) 0.0606(17) 0.0390(13) 0.0281(13) 0.0193(11) 0.0322(12)
C8 0.0290(12) 0.0558(16) 0.0282(12) 0.0135(11) 0.0001(9) 0.0030(11)
C9 0.0434(14) 0.0452(14) 0.0254(11) 0.0137(12) 0.0007(10) -0.0065(10)
C10 0.069(2) 0.0395(15) 0.0478(16) -0.0114(14) 0.0332(15) -0.0011(13)
C11 0.0419(13) 0.0351(12) 0.0344(12) 0.0232(11) 0.0134(10) 0.0100(10)
C12 0.0230(10) 0.0346(11) 0.0183(9) 0.0077(8) 0.0071(7) 0.0103(8)
C13 0.0259(10) 0.0366(11) 0.0163(9) 0.0075(9) 0.0088(8) 0.0043(8)
C14 0.0355(12) 0.0254(10) 0.0302(11) 0.0098(9) 0.0151(9) -0.0010(9)
C15 0.0358(12) 0.0220(10) 0.0395(12) 0.0068(9) 0.0205(10) 0.0038(9)
C16 0.0460(13) 0.0328(12) 0.0380(12) 0.0198(10) 0.0265(11) 0.0230(10)
C17 0.0382(12) 0.0415(13) 0.0304(11) 0.0244(11) 0.0170(9) 0.0205(10)
C18 0.0252(11) 0.0413(13) 0.0252(10) 0.0096(10) 0.0017(8) 0.0084(9)
C19 0.0400(13) 0.0345(12) 0.0176(9) 0.0102(10) 0.0056(9) 0.0022(8)
C20 0.068(2) 0.0418(16) 0.0345(14) -0.0161(14) 0.0144(13) 0.0104(12)
C25 0.0263(10) 0.0310(10) 0.0250(10) 0.0131(8) 0.0145(8) 0.0118(8)
C26 0.0289(10) 0.0245(10) 0.0309(10) 0.0095(8) 0.0192(9) 0.0105(8)
C27 0.0299(11) 0.0274(10) 0.0289(10) 0.0092(9) 0.0177(9) 0.0102(8)
C28 0.0367(13) 0.0471(14) 0.0409(13) 0.0245(11) 0.0238(11) 0.0139(11)
C29 0.0225(10) 0.0421(12) 0.0226(10) 0.0150(9) 0.0123(8) 0.0102(9)
C30 0.0233(10) 0.0360(11) 0.0224(10) 0.0093(9) 0.0116(8) 0.0078(8)
C31 0.0220(10) 0.0424(12) 0.0287(11) 0.0135(9) 0.0138(8) 0.0144(9)
C32 0.0470(16) 0.126(3) 0.0327(14) 0.0481(19) 0.0280(12) 0.0292(17)
C33 0.0256(10) 0.0303(10) 0.0272(10) 0.0138(8) 0.0167(8) 0.0125(8)
C34 0.0290(10) 0.0288(10) 0.0344(11) 0.0136(9) 0.0205(9) 0.0169(9)
C35 0.0297(11) 0.0328(11) 0.0330(11) 0.0123(9) 0.0208(9) 0.0151(9)
C36 0.0378(13) 0.0430(13) 0.0485(14) 0.0230(11) 0.0303(11) 0.0144(11)
C37 0.0520(19) 0.0483(17) 0.071(2) 0.0136(14) 0.0060(16) 0.0275(17)
C38 0.065(2) 0.055(2) 0.059(2) -0.0020(17) -0.0059(17) 0.0272(17)
C39 0.0690(18) 0.0431(14) 0.0371(13) 0.0367(14) 0.0247(13) 0.0154(11)
C40 0.0460(14) 0.0429(14) 0.0317(12) 0.0249(12) 0.0151(11) 0.0077(10)
C42 0.0547(18) 0.0536(18) 0.0562(18) 0.0116(15) 0.0250(15) 0.0216(15)
C43 0.0573(19) 0.0512(17) 0.061(2) 0.0196(15) 0.0265(16) 0.0251(15)
F1 0.0755(14) 0.0575(12) 0.125(2) 0.0247(11) 0.0130(14) 0.0519(14)
F2 0.128(2) 0.0717(15) 0.0576(14) 0.0076(15) -0.0183(14) 0.0146(12)
F3 0.0377(11) 0.1053(19) 0.173(3) 0.0319(12) 0.0373(14) 0.077(2)
F4 0.0653(16) 0.173(3) 0.172(3) 0.073(2) 0.0406(18) 0.100(3)
F5 0.137(2) 0.0665(14) 0.0473(12) 0.0070(14) -0.0011(13) 0.0264(10)
F6 0.121(2) 0.0659(15) 0.098(2) -0.0376(15) -0.0545(18) 0.0333(14)
F7 0.132(2) 0.0514(11) 0.0702(14) 0.0549(13) 0.0271(14) 0.0002(10)
F8 0.0987(15) 0.0924(15) 0.0465(10) 0.0748(13) 0.0198(10) 0.0261(10)
F9 0.0933(16) 0.1096(18) 0.120(2) 0.0760(15) 0.0805(16) 0.0656(16)
F10 0.0890(14) 0.0794(13) 0.0364(8) 0.0572(12) 0.0271(9) 0.0056(8)
F11 0.0947(15) 0.0664(12) 0.0510(10) 0.0593(11) 0.0216(10) 0.0222(9)
F12 0.0384(9) 0.0755(13) 0.0943(16) 0.0237(9) 0.0343(10) 0.0053(11)
F16 0.1037(19) 0.0968(18) 0.0500(12) 0.0199(15) 0.0179(12) 0.0392(12)
F17 0.195(3) 0.0530(13) 0.097(2) 0.0409(17) 0.064(2) 0.0286(14)
F18 0.0801(18) 0.155(3) 0.173(3) 0.0300(19) 0.082(2) 0.104(3)
F22 0.148(3) 0.0505(12) 0.1014(19) 0.0494(15) 0.0566(18) 0.0296(12)
F23 0.0841(17) 0.0916(18) 0.152(3) 0.0275(14) 0.0745(18) 0.0678(19)
F24 0.1068(18) 0.0798(15) 0.0526(12) 0.0333(14) 0.0235(12) 0.0359(11)
Mg1 0.0202(3) 0.0228(3) 0.0183(3) 0.0072(3) 0.0111(2) 0.0061(3)
Mg2 0.0193(3) 0.0230(3) 0.0172(3) 0.0084(3) 0.0106(2) 0.0065(2)
N1 0.0234(8) 0.0279(9) 0.0242(8) 0.0089(7) 0.0144(7) 0.0081(7)
N3 0.0224(8) 0.0250(8) 0.0219(8) 0.0080(7) 0.0120(6) 0.0066(7)
N4 0.0231(8) 0.0296(9) 0.0241(8) 0.0107(7) 0.0125(7) 0.0065(7)
N5 0.0210(8) 0.0267(8) 0.0207(8) 0.0087(7) 0.0124(6) 0.0086(7)
N6 0.0283(9) 0.0500(12) 0.0240(9) 0.0217(9) 0.0164(7) 0.0141(8)
N7 0.0207(8) 0.0265(8) 0.0220(8) 0.0098(7) 0.0127(6) 0.0094(7)
N8 0.0228(8) 0.0283(9) 0.0267(9) 0.0106(7) 0.0155(7) 0.0088(7)
N9 0.0585(14) 0.0386(11) 0.0395(11) 0.0280(10) 0.0315(10) 0.0113(9)
N10 0.0318(9) 0.0235(8) 0.0218(8) 0.0057(7) 0.0117(7) 0.0061(7)
N11 0.0480(14) 0.0699(18) 0.0668(17) 0.0357(14) 0.0255(13) 0.0223(14)
N12 0.0309(11) 0.0440(12) 0.0626(15) 0.0190(10) 0.0214(10) 0.0153(11)
O1 0.0296(8) 0.0312(8) 0.0202(7) 0.0131(6) 0.0106(6) 0.0081(6)
O2 0.0277(8) 0.0286(8) 0.0239(7) 0.0065(6) 0.0133(6) -0.0007(6)
O3 0.0333(8) 0.0259(8) 0.0400(9) 0.0105(6) 0.0212(7) 0.0143(7)
O4 0.0238(7) 0.0437(9) 0.0257(7) 0.0144(7) 0.0089(6) 0.0133(7)
O5 0.0341(8) 0.0268(8) 0.0249(8) 0.0054(7) 0.0065(6) 0.0008(6)
O6 0.0254(7) 0.0263(7) 0.0182(6) 0.0107(6) 0.0081(5) 0.0055(5)
O7 0.0272(7) 0.0252(7) 0.0189(6) 0.0100(6) 0.0118(6) 0.0029(5)
O8 0.0305(8) 0.0234(7) 0.0275(7) 0.0094(6) 0.0167(6) 0.0098(6)
O9 0.0231(7) 0.0325(8) 0.0235(7) 0.0132(6) 0.0089(6) 0.0103(6)
O10 0.0312(8) 0.0274(8) 0.0181(7) 0.0069(6) 0.0071(6) 0.0051(6)
O11 0.0651(13) 0.0307(9) 0.0485(11) 0.0071(9) 0.0319(10) 0.0069(8)
O12 0.0689(15) 0.0795(17) 0.0836(17) 0.0335(13) 0.0639(14) 0.0388(14)
O13 0.0921(17) 0.0438(11) 0.0954(18) 0.0338(12) 0.0801(16) 0.0305(12)
O14 0.0640(13) 0.0287(9) 0.0516(12) 0.0136(9) 0.0110(10) 0.0042(8)
O15 0.0358(9) 0.0356(9) 0.0371(9) -0.0039(7) 0.0148(7) 0.0096(7)
O16 0.0530(11) 0.0373(9) 0.0216(8) 0.0145(8) 0.0060(7) 0.0060(7)
O17 0.0494(10) 0.0414(9) 0.0233(8) 0.0239(8) 0.0120(7) 0.0111(7)
O18 0.0342(9) 0.0406(10) 0.0411(10) -0.0059(8) 0.0101(8) -0.0024(8)
O21 0.0528(14) 0.0852(18) 0.0577(15) 0.0127(13) -0.0030(12) 0.0155(13)
O22 0.0471(11) 0.0637(13) 0.0513(12) 0.0269(10) 0.0279(9) 0.0138(10)
O25 0.0379(10) 0.0592(12) 0.0424(10) 0.0226(9) 0.0199(8) 0.0071(9)
O26 0.0457(12) 0.0591(13) 0.0518(13) 0.0131(10) -0.0028(10) 0.0090(10)
S1 0.0338(3) 0.0381(3) 0.0366(3) 0.0147(2) 0.0237(2) 0.0114(2)
S2 0.0368(3) 0.0265(3) 0.0336(3) 0.0121(2) 0.0178(2) 0.0044(2)
S3 0.0299(3) 0.0213(2) 0.0203(2) 0.0054(2) 0.00875(19) 0.00480(18)
S4 0.0234(2) 0.0244(2) 0.0207(2) 0.00595(19) 0.00668(19) 0.00279(18)
S6 0.0315(3) 0.0424(3) 0.0340(3) 0.0113(3) 0.0110(2) 0.0103(3)
S8 0.0284(3) 0.0393(3) 0.0344(3) 0.0142(2) 0.0097(2) 0.0099(2)

loop_
_atom_type_symbol
_atom_type_description
_atom_type_scat_dispersion_real
_atom_type_scat_dispersion_imag
_atom_type_scat_source
C C 0.0033 0.0016 'International Tables Vol C Tables 4.2.6.8 and 6.1.1.4'
H H 0.0000 0.0000 'International Tables Vol C Tables 4.2.6.8 and 6.1.1.4'
F F 0.0171 0.0103 'International Tables Vol C Tables 4.2.6.8 and 6.1.1.4'
Mg Mg 0.0486 0.0363 'International Tables Vol C Tables 4.2.6.8 and 6.1.1.4'
N N 0.0061 0.0033 'International Tables Vol C Tables 4.2.6.8 and 6.1.1.4'
O O 0.0106 0.0060 'International Tables Vol C Tables 4.2.6.8 and 6.1.1.4'
S S 0.1246 0.1234 'International Tables Vol C Tables 4.2.6.8 and 6.1.1.4'

loop_
_geom_angle_atom_site_label_1
_geom_angle_atom_site_label_2
_geom_angle_atom_site_label_3
_geom_angle
N1 C21A N2A 112.8(6)
N1 C21A H21A 123.6
N2A C21A H21A 123.6
C23A C22A N1 110.5(6)
C23A C22A H22A 124.8
N1 C22A H22A 124.8
C22A C23A N2A 107.0(6)
C22A C23A H23A 126.5
N2A C23A H23A 126.5
N2A C24A H24A 109.5
N2A C24A H24B 109.5
H24A C24A H24B 109.5
N2A C24A H24C 109.5
H24A C24A H24C 109.5
H24B C24A H24C 109.5
C21A N2A C23A 105.1(6)
C21A N2A C24A 125.5(5)
C23A N2A C24A 128.4(6)
N1 C21B N2B 112.6(18)
N1 C21B H21B 123.7
N2B C21B H21B 123.7
C23B C22B N1 106.2(18)
C23B C22B H22B 126.9
N1 C22B H22B 126.9
C22B C23B N2B 105.3(19)
C22B C23B H23B 127.4
N2B C23B H23B 127.4
N2B C24B H24D 109.5
N2B C24B H24E 109.5
H24D C24B H24E 109.5
N2B C24B H24F 109.5
H24D C24B H24F 109.5
H24E C24B H24F 109.5
C21B N2B C23B 104.5(19)
C21B N2B C24B 120.1(18)
C23B N2B C24B 134.(2)
O20A S5A O19A 118.0(2)
O20A S5A N11 116.14(15)
O19A S5A N11 107.8(2)
O20A S5A C41A 104.4(2)
O19A S5A C41A 106.0(2)
N11 S5A C41A 102.79(18)
F14A C41A F15A 111.2(4)
F14A C41A F13A 105.4(4)
F15A C41A F13A 108.5(4)
F14A C41A S5A 112.2(3)
F15A C41A S5A 112.2(3)
F13A C41A S5A 107.0(3)
S5B O19B N11 71.6(10)
O20B S5B O19B 153.2(15)
O20B S5B N11 114.6(12)
O19B S5B N11 62.2(11)
O20B S5B C41B 104.5(11)
O19B S5B C41B 101.8(12)
N11 S5B C41B 105.9(7)
F14B C41B F15B 113.8(18)
F14B C41B F13B 110.8(18)
F15B C41B F13B 110.8(17)
F14B C41B S5B 105.1(15)
F15B C41B S5B 111.9(14)
F13B C41B S5B 103.8(12)
O24A S7A O23A 118.63(19)
O24A S7A N12 116.95(14)
O23A S7A N12 108.03(17)
O24A S7A C44A 104.6(2)
O23A S7A C44A 104.53(18)
N12 S7A C44A 101.79(17)
F19A C44A F20A 108.5(4)
F19A C44A F21A 108.3(4)
F20A C44A F21A 107.4(4)
F19A C44A S7A 111.1(3)
F20A C44A S7A 110.8(3)
F21A C44A S7A 110.5(3)
O24B S7B O23B 116.2(9)
O24B S7B N12 110.7(5)
O23B S7B N12 110.0(7)
O24B S7B C44B 105.0(7)
O23B S7B C44B 104.5(6)
N12 S7B C44B 110.1(4)
F20B C44B F21B 112.7(14)
F20B C44B F19B 108.1(12)
F21B C44B F19B 105.3(12)
F20B C44B S7B 111.4(8)
F21B C44B S7B 110.8(9)
F19B C44B S7B 108.2(8)
O1 C1 H1A 109.5
O1 C1 H1B 109.5
H1A C1 H1B 109.5
O1 C1 H1C 109.5
H1A C1 H1C 109.5
H1B C1 H1C 109.5
O1 C2 C3 108.05(18)
O1 C2 H2A 110.1
C3 C2 H2A 110.1
O1 C2 H2B 110.1
C3 C2 H2B 110.1
H2A C2 H2B 108.4
O2 C3 C2 105.06(18)
O2 C3 H3A 110.7
C2 C3 H3A 110.7
O2 C3 H3B 110.7
C2 C3 H3B 110.7
H3A C3 H3B 108.8
O2 C4 C5 105.48(19)
O2 C4 H4A 110.6
C5 C4 H4A 110.6
O2 C4 H4B 110.6
C5 C4 H4B 110.6
H4A C4 H4B 108.8
O3 C5 C4 105.7(2)
O3 C5 H5A 110.6
C4 C5 H5A 110.6
O3 C5 H5B 110.6
C4 C5 H5B 110.6
H5A C5 H5B 108.7
O3 C6 C7 105.81(19)
O3 C6 H6A 110.6
C7 C6 H6A 110.6
O3 C6 H6B 110.6
C7 C6 H6B 110.6
H6A C6 H6B 108.7
O4 C7 C6 106.52(19)
O4 C7 H7A 110.4
C6 C7 H7A 110.4
O4 C7 H7B 110.4
C6 C7 H7B 110.4
H7A C7 H7B 108.6
O4 C8 C9 105.80(19)
O4 C8 H8A 110.6
C9 C8 H8A 110.6
O4 C8 H8B 110.6
C9 C8 H8B 110.6
H8A C8 H8B 108.7
O5 C9 C8 107.4(2)
O5 C9 H9A 110.2
C8 C9 H9A 110.2
O5 C9 H9B 110.2
C8 C9 H9B 110.2
H9A C9 H9B 108.5
O5 C10 H10A 109.5
O5 C10 H10B 109.5
H10A C10 H10B 109.5
O5 C10 H10C 109.5
H10A C10 H10C 109.5
H10B C10 H10C 109.5
O6 C11 H11A 109.5
O6 C11 H11B 109.5
H11A C11 H11B 109.5
O6 C11 H11C 109.5
H11A C11 H11C 109.5
H11B C11 H11C 109.5
O6 C12 C13 107.66(16)
O6 C12 H12A 110.2
C13 C12 H12A 110.2
O6 C12 H12B 110.2
C13 C12 H12B 110.2
H12A C12 H12B 108.5
O7 C13 C12 105.23(17)
O7 C13 H13A 110.7
C12 C13 H13A 110.7
O7 C13 H13B 110.7
C12 C13 H13B 110.7
H13A C13 H13B 108.8
O7 C14 C15 105.43(18)
O7 C14 H14A 110.7
C15 C14 H14A 110.7
O7 C14 H14B 110.7
C15 C14 H14B 110.7
H14A C14 H14B 108.8
O8 C15 C14 105.78(18)
O8 C15 H15A 110.6
C14 C15 H15A 110.6
O8 C15 H15B 110.6
C14 C15 H15B 110.6
H15A C15 H15B 108.7
O8 C16 C17 106.23(18)
O8 C16 H16A 110.5
C17 C16 H16A 110.5
O8 C16 H16B 110.5
C17 C16 H16B 110.5
H16A C16 H16B 108.7
O9 C17 C16 105.93(17)
O9 C17 H17A 110.6
C16 C17 H17A 110.6
O9 C17 H17B 110.6
C16 C17 H17B 110.6
H17A C17 H17B 108.7
O9 C18 C19 105.50(17)
O9 C18 H18A 110.6
C19 C18 H18A 110.6
O9 C18 H18B 110.6
C19 C18 H18B 110.6
H18A C18 H18B 108.8
O10 C19 C18 107.85(19)
O10 C19 H19A 110.1
C18 C19 H19A 110.1
O10 C19 H19B 110.1
C18 C19 H19B 110.1
H19A C19 H19B 108.5
O10 C20 H20A 109.5
O10 C20 H20B 109.5
H20A C20 H20B 109.5
O10 C20 H20C 109.5
H20A C20 H20C 109.5
H20B C20 H20C 109.5
N3 C25 N4 111.83(19)
N3 C25 H25 124.1
N4 C25 H25 124.1
C27 C26 N3 109.79(19)
C27 C26 H26 125.1
N3 C26 H26 125.1
C26 C27 N4 106.1(2)
C26 C27 H27 126.9
N4 C27 H27 126.9
N4 C28 H28A 109.5
N4 C28 H28B 109.5
H28A C28 H28B 109.5
N4 C28 H28C 109.5
H28A C28 H28C 109.5
H28B C28 H28C 109.5
N5 C29 N6 112.18(18)
N5 C29 H29 123.9
N6 C29 H29 123.9
C31 C30 N5 110.05(19)
C31 C30 H30 125.0
N5 C30 H30 125.0
C30 C31 N6 106.32(19)
C30 C31 H31 126.8
N6 C31 H31 126.8
N6 C32 H32A 109.5
N6 C32 H32B 109.5
H32A C32 H32B 109.5
N6 C32 H32C 109.5
H32A C32 H32C 109.5
H32B C32 H32C 109.5
N7 C33 N8 111.85(19)
N7 C33 H33 124.1
N8 C33 H33 124.1
C35 C34 N7 109.96(19)
C35 C34 H34 125.0
N7 C34 H34 125.0
C34 C35 N8 106.12(19)
C34 C35 H35 126.9
N8 C35 H35 126.9
N8 C36 H36A 109.5
N8 C36 H36B 109.5
H36A C36 H36B 109.5
N8 C36 H36C 109.5
H36A C36 H36C 109.5
H36B C36 H36C 109.5
F2 C37 F3 107.4(3)
F2 C37 F1 107.8(3)
F3 C37 F1 108.7(3)
F2 C37 S1 111.4(3)
F3 C37 S1 111.2(3)
F1 C37 S1 110.2(2)
F6 C38 F5 108.5(4)
F6 C38 F4 110.2(4)
F5 C38 F4 107.0(4)
F6 C38 S2 110.8(3)
F5 C38 S2 109.6(3)
F4 C38 S2 110.6(3)
F8 C39 F9 109.5(3)
F8 C39 F7 108.2(2)
F9 C39 F7 107.9(3)
F8 C39 S3 111.3(2)
F9 C39 S3 111.37(19)
F7 C39 S3 108.5(2)
F11 C40 F12 108.5(2)
F11 C40 F10 107.9(2)
F12 C40 F10 107.3(3)
F11 C40 S4 112.5(2)
F12 C40 S4 111.78(18)
F10 C40 S4 108.70(17)
F18 C42 F16 111.7(4)
F18 C42 F17 105.3(3)
F16 C42 F17 105.9(3)
F18 C42 S6 112.4(3)
F16 C42 S6 112.1(2)
F17 C42 S6 109.0(3)
F23 C43 F24 110.4(3)
F23 C43 F22 106.7(3)
F24 C43 F22 106.4(3)
F23 C43 S8 111.4(2)
F24 C43 S8 111.4(2)
F22 C43 S8 110.2(3)
N3 Mg1 N1 176.83(8)
N3 Mg1 O1 95.37(7)
N1 Mg1 O1 86.11(7)
N3 Mg1 O2 87.40(7)
N1 Mg1 O2 90.44(7)
O1 Mg1 O2 70.74(6)
N3 Mg1 O4 96.76(7)
N1 Mg1 O4 83.45(7)
O1 Mg1 O4 146.68(7)
O2 Mg1 O4 140.65(7)
N3 Mg1 O3 86.98(7)
N1 Mg1 O3 90.11(7)
O1 Mg1 O3 141.30(7)
O2 Mg1 O3 70.80(6)
O4 Mg1 O3 70.38(6)
N3 Mg1 O5 86.08(7)
N1 Mg1 O5 96.96(7)
O1 Mg1 O5 79.51(6)
O2 Mg1 O5 148.76(7)
O4 Mg1 O5 70.53(6)
O3 Mg1 O5 139.11(7)
N7 Mg2 N5 176.31(7)
N7 Mg2 O7 87.61(6)
N5 Mg2 O7 89.06(6)
N7 Mg2 O6 93.81(6)
N5 Mg2 O6 86.59(6)
O7 Mg2 O6 70.87(6)
N7 Mg2 O8 87.10(6)
N5 Mg2 O8 90.33(7)
O7 Mg2 O8 71.20(6)
O6 Mg2 O8 141.99(6)
N7 Mg2 O9 97.38(6)
N5 Mg2 O9 84.19(6)
O7 Mg2 O9 140.29(6)
O6 Mg2 O9 147.03(6)
O8 Mg2 O9 69.75(6)
N7 Mg2 O10 87.23(7)
N5 Mg2 O10 96.45(7)
O7 Mg2 O10 149.52(6)
O6 Mg2 O10 79.53(6)
O8 Mg2 O10 138.39(6)
O9 Mg2 O10 70.19(6)
C21A N1 C22A 104.3(4)
C21B N1 C22B 102.3(12)
C21B N1 Mg1 129.0(10)
C21A N1 Mg1 132.2(4)
C22A N1 Mg1 123.1(3)
C22B N1 Mg1 128.1(9)
C25 N3 C26 104.82(18)
C25 N3 Mg1 128.20(15)
C26 N3 Mg1 126.47(14)
C25 N4 C27 107.41(18)
C25 N4 C28 126.8(2)
C27 N4 C28 125.7(2)
C29 N5 C30 104.51(17)
C29 N5 Mg2 129.82(14)
C30 N5 Mg2 125.32(14)
C29 N6 C31 106.94(19)
C29 N6 C32 126.0(2)
C31 N6 C32 127.0(2)
C33 N7 C34 104.68(18)
C33 N7 Mg2 128.12(15)
C34 N7 Mg2 126.69(14)
C33 N8 C35 107.38(18)
C33 N8 C36 126.71(19)
C35 N8 C36 125.8(2)
S2 N9 S1 126.32(13)
S3 N10 S4 125.83(12)
S6 N11 S5A 124.85(17)
S6 N11 O19B 171.8(8)
S6 N11 S5B 127.5(3)
O19B N11 S5B 46.3(6)
S7A N12 S8 124.86(14)
S8 N12 S7B 127.73(19)
C1 O1 C2 109.81(18)
C1 O1 Mg1 124.08(14)
C2 O1 Mg1 118.84(14)
C4 O2 C3 113.36(19)
C4 O2 Mg1 116.88(14)
C3 O2 Mg1 111.48(13)
C6 O3 C5 113.71(19)
C6 O3 Mg1 114.69(15)
C5 O3 Mg1 115.00(14)
C8 O4 C7 112.81(18)
C8 O4 Mg1 116.88(15)
C7 O4 Mg1 118.00(15)
C10 O5 C9 113.0(2)
C10 O5 Mg1 131.61(16)
C9 O5 Mg1 114.65(15)
C11 O6 C12 109.85(16)
C11 O6 Mg2 123.45(13)
C12 O6 Mg2 118.69(12)
C13 O7 C14 112.97(16)
C13 O7 Mg2 113.54(12)
C14 O7 Mg2 117.04(13)
C16 O8 C15 113.39(17)
C16 O8 Mg2 115.88(13)
C15 O8 Mg2 114.58(13)
C18 O9 C17 113.01(16)
C18 O9 Mg2 117.30(13)
C17 O9 Mg2 118.02(13)
C20 O10 C19 112.30(19)
C20 O10 Mg2 128.89(16)
C19 O10 Mg2 114.59(13)
O11 S1 O12 119.12(15)
O11 S1 N9 116.73(12)
O12 S1 N9 107.87(14)
O11 S1 C37 105.10(17)
O12 S1 C37 103.27(18)
N9 S1 C37 102.41(14)
O13 S2 O14 117.62(14)
O13 S2 N9 116.36(12)
O14 S2 N9 109.13(13)
O13 S2 C38 105.5(2)
O14 S2 C38 103.43(16)
N9 S2 C38 102.69(17)
O15 S3 O16 118.10(11)
O15 S3 N10 116.84(11)
O16 S3 N10 107.06(10)
O15 S3 C39 104.63(13)
O16 S3 C39 103.90(12)
N10 S3 C39 104.59(12)
O17 S4 O18 119.45(12)
O17 S4 N10 116.51(10)
O18 S4 N10 107.17(11)
O17 S4 C40 104.79(12)
O18 S4 C40 103.48(13)
N10 S4 C40 103.33(11)
O22 S6 O21 116.30(17)
O22 S6 N11 118.32(15)
O21 S6 N11 107.92(17)
O22 S6 C42 105.45(15)
O21 S6 C42 104.83(17)
N11 S6 C42 102.11(17)
O25 S8 O26 117.56(15)
O25 S8 N12 116.63(12)
O26 S8 N12 108.62(14)
O25 S8 C43 105.55(15)
O26 S8 C43 104.11(16)
N12 S8 C43 102.38(16)

loop_
_geom_bond_atom_site_label_1
_geom_bond_atom_site_label_2
_geom_bond_distance
C21A N1 1.292(9)
C21A N2A 1.362(8)
C21A H21A 0.95
C22A C23A 1.325(9)
C22A N1 1.389(8)
C22A H22A 0.95
C23A N2A 1.375(7)
C23A H23A 0.95
C24A N2A 1.453(7)
C24A H24A 0.98
C24A H24B 0.98
C24A H24C 0.98
C21B N1 1.29(3)
C21B N2B 1.37(2)
C21B H21B 0.95
C22B C23B 1.34(2)
C22B N1 1.42(3)
C22B H22B 0.95
C23B N2B 1.369(15)
C23B H23B 0.95
C24B N2B 1.471(17)
C24B H24D 0.98
C24B H24E 0.98
C24B H24F 0.98
O19A S5A 1.419(3)
O20A S5A 1.411(3)
S5A N11 1.575(3)
S5A C41A 1.832(4)
C41A F14A 1.284(5)
C41A F15A 1.309(5)
C41A F13A 1.344(5)
O19B S5B 1.373(16)
O19B N11 1.68(2)
O20B S5B 1.360(15)
S5B N11 1.802(10)
S5B C41B 1.838(16)
C41B F14B 1.281(17)
C41B F15B 1.297(17)
C41B F13B 1.330(17)
S7A O24A 1.417(3)
S7A O23A 1.417(3)
S7A N12 1.541(3)
S7A C44A 1.822(4)
C44A F19A 1.318(5)
C44A F20A 1.319(5)
C44A F21A 1.320(5)
S7B O24B 1.402(10)
S7B O23B 1.414(9)
S7B N12 1.673(4)
S7B C44B 1.842(10)
C44B F20B 1.289(12)
C44B F21B 1.305(15)
C44B F19B 1.349(13)
C1 O1 1.427(3)
C1 H1A 0.98
C1 H1B 0.98
C1 H1C 0.98
C2 O1 1.438(3)
C2 C3 1.492(4)
C2 H2A 0.99
C2 H2B 0.99
C3 O2 1.432(3)
C3 H3A 0.99
C3 H3B 0.99
C4 O2 1.429(3)
C4 C5 1.493(4)
C4 H4A 0.99
C4 H4B 0.99
C5 O3 1.435(3)
C5 H5A 0.99
C5 H5B 0.99
C6 O3 1.426(3)
C6 C7 1.496(4)
C6 H6A 0.99
C6 H6B 0.99
C7 O4 1.428(3)
C7 H7A 0.99
C7 H7B 0.99
C8 O4 1.427(3)
C8 C9 1.496(4)
C8 H8A 0.99
C8 H8B 0.99
C9 O5 1.434(3)
C9 H9A 0.99
C9 H9B 0.99
C10 O5 1.413(4)
C10 H10A 0.98
C10 H10B 0.98
C10 H10C 0.98
C11 O6 1.430(3)
C11 H11A 0.98
C11 H11B 0.98
C11 H11C 0.98
C12 O6 1.439(2)
C12 C13 1.501(3)
C12 H12A 0.99
C12 H12B 0.99
C13 O7 1.430(3)
C13 H13A 0.99
C13 H13B 0.99
C14 O7 1.434(3)
C14 C15 1.496(3)
C14 H14A 0.99
C14 H14B 0.99
C15 O8 1.433(3)
C15 H15A 0.99
C15 H15B 0.99
C16 O8 1.428(3)
C16 C17 1.494(4)
C16 H16A 0.99
C16 H16B 0.99
C17 O9 1.433(3)
C17 H17A 0.99
C17 H17B 0.99
C18 O9 1.431(3)
C18 C19 1.496(3)
C18 H18A 0.99
C18 H18B 0.99
C19 O10 1.436(3)
C19 H19A 0.99
C19 H19B 0.99
C20 O10 1.402(3)
C20 H20A 0.98
C20 H20B 0.98
C20 H20C 0.98
C25 N3 1.325(3)
C25 N4 1.339(3)
C25 H25 0.95
C26 C27 1.359(3)
C26 N3 1.381(3)
C26 H26 0.95
C27 N4 1.366(3)
C27 H27 0.95
C28 N4 1.458(3)
C28 H28A 0.98
C28 H28B 0.98
C28 H28C 0.98
C29 N5 1.315(3)
C29 N6 1.338(3)
C29 H29 0.95
C30 C31 1.343(3)
C30 N5 1.385(3)
C30 H30 0.95
C31 N6 1.368(3)
C31 H31 0.95
C32 N6 1.444(3)
C32 H32A 0.98
C32 H32B 0.98
C32 H32C 0.98
C33 N7 1.326(3)
C33 N8 1.337(3)
C33 H33 0.95
C34 C35 1.353(3)
C34 N7 1.383(3)
C34 H34 0.95
C35 N8 1.369(3)
C35 H35 0.95
C36 N8 1.457(3)
C36 H36A 0.98
C36 H36B 0.98
C36 H36C 0.98
C37 F2 1.310(5)
C37 F3 1.318(5)
C37 F1 1.320(4)
C37 S1 1.821(3)
C38 F6 1.301(4)
C38 F5 1.318(5)
C38 F4 1.323(6)
C38 S2 1.830(4)
C39 F8 1.301(3)
C39 F9 1.316(4)
C39 F7 1.324(3)
C39 S3 1.829(3)
C40 F11 1.311(3)
C40 F12 1.321(3)
C40 F10 1.333(3)
C40 S4 1.819(3)
C42 F18 1.279(4)
C42 F16 1.290(4)
C42 F17 1.332(5)
C42 S6 1.828(3)
C43 F23 1.305(4)
C43 F24 1.309(4)
C43 F22 1.317(4)
C43 S8 1.825(3)
Mg1 N3 2.1420(19)
Mg1 N1 2.1431(19)
Mg1 O1 2.1915(16)
Mg1 O2 2.2157(16)
Mg1 O4 2.2362(16)
Mg1 O3 2.2583(17)
Mg1 O5 2.3041(17)
Mg2 N7 2.1335(19)
Mg2 N5 2.1415(19)
Mg2 O7 2.1991(15)
Mg2 O6 2.2088(15)
Mg2 O8 2.2576(16)
Mg2 O9 2.2620(15)
Mg2 O10 2.3072(16)
N9 S2 1.560(2)
N9 S1 1.578(2)
N10 S3 1.5645(18)
N10 S4 1.5800(18)
N11 S6 1.549(3)
N12 S8 1.569(2)
O11 S1 1.408(2)
O12 S1 1.413(2)
O13 S2 1.409(2)
O14 S2 1.4214(19)
O15 S3 1.4214(18)
O16 S3 1.4326(17)
O17 S4 1.4185(17)
O18 S4 1.4205(18)
O21 S6 1.426(2)
O22 S6 1.419(2)
O25 S8 1.423(2)
O26 S8 1.428(2)

loop_
_geom_torsion_atom_site_label_1
_geom_torsion_atom_site_label_2
_geom_torsion_atom_site_label_3
_geom_torsion_atom_site_label_4
_geom_torsion
N1 C22A C23A N2A 0.2(12)
N1 C21A N2A C23A -5.9(10)
N1 C21A N2A C24A -175.2(6)
C22A C23A N2A C21A 3.3(12)
C22A C23A N2A C24A 172.1(8)
N1 C22B C23B N2B 30.(3)
N1 C21B N2B C23B 1.(4)
N1 C21B N2B C24B 168.(2)
C22B C23B N2B C21B -20.(3)
C22B C23B N2B C24B 176.(3)
O20A S5A C41A F14A 63.0(4)
O19A S5A C41A F14A -62.3(4)
N11 S5A C41A F14A -175.4(3)
O20A S5A C41A F15A -63.0(4)
O19A S5A C41A F15A 171.7(4)
N11 S5A C41A F15A 58.7(4)
O20A S5A C41A F13A 178.1(3)
O19A S5A C41A F13A 52.8(4)
N11 S5A C41A F13A -60.2(3)
N11 O19B S5B O20B -90.(4)
N11 O19B S5B C41B 101.9(9)
O20B S5B C41B F14B -70.(2)
O19B S5B C41B F14B 105.0(18)
N11 S5B C41B F14B 169.1(14)
O20B S5B C41B F15B 54.(2)
O19B S5B C41B F15B -131.0(18)
N11 S5B C41B F15B -66.9(16)
O20B S5B C41B F13B 174.0(17)
O19B S5B C41B F13B -11.5(18)
N11 S5B C41B F13B 52.6(13)
O24A S7A C44A F19A 61.0(4)
O23A S7A C44A F19A -173.6(3)
N12 S7A C44A F19A -61.2(3)
O24A S7A C44A F20A -178.3(3)
O23A S7A C44A F20A -52.9(4)
N12 S7A C44A F20A 59.5(3)
O24A S7A C44A F21A -59.3(4)
O23A S7A C44A F21A 66.1(4)
N12 S7A C44A F21A 178.5(4)
O24B S7B C44B F20B -59.9(13)
O23B S7B C44B F20B 177.3(13)
N12 S7B C44B F20B 59.3(12)
O24B S7B C44B F21B 66.5(13)
O23B S7B C44B F21B -56.3(15)
N12 S7B C44B F21B -174.3(12)
O24B S7B C44B F19B -178.6(9)
O23B S7B C44B F19B 58.6(11)
N12 S7B C44B F19B -59.4(8)
O1 C2 C3 O2 46.5(2)
O2 C4 C5 O3 -54.5(2)
O3 C6 C7 O4 52.4(3)
O4 C8 C9 O5 -53.5(3)
O6 C12 C13 O7 46.6(2)
O7 C14 C15 O8 -54.3(2)
O8 C16 C17 O9 52.0(2)
O9 C18 C19 O10 -53.5(3)
N3 C26 C27 N4 -0.6(2)
N5 C30 C31 N6 -0.4(3)
N7 C34 C35 N8 -0.2(3)
N2B C21B N1 C22B 16.(3)
N2B C21B N1 Mg1 -172.7(19)
N2A C21A N1 C22A 5.9(9)
N2A C21A N1 Mg1 178.4(4)
C23A C22A N1 C21A -3.7(11)
C23A C22A N1 Mg1 -177.0(7)
C23B C22B N1 C21B -29.(3)
C23B C22B N1 Mg1 160.2(11)
N4 C25 N3 C26 0.2(2)
N4 C25 N3 Mg1 172.26(14)
C27 C26 N3 C25 0.2(2)
C27 C26 N3 Mg1 -172.01(15)
N3 C25 N4 C27 -0.5(2)
N3 C25 N4 C28 -178.3(2)
C26 C27 N4 C25 0.7(2)
C26 C27 N4 C28 178.5(2)
N6 C29 N5 C30 -0.3(3)
N6 C29 N5 Mg2 173.11(15)
C31 C30 N5 C29 0.4(3)
C31 C30 N5 Mg2 -173.38(16)
N5 C29 N6 C31 0.1(3)
N5 C29 N6 C32 -179.6(3)
C30 C31 N6 C29 0.2(3)
C30 C31 N6 C32 179.9(3)
N8 C33 N7 C34 0.6(2)
N8 C33 N7 Mg2 172.73(14)
C35 C34 N7 C33 -0.2(2)
C35 C34 N7 Mg2 -172.51(15)
N7 C33 N8 C35 -0.7(2)
N7 C33 N8 C36 -177.8(2)
C34 C35 N8 C33 0.6(2)
C34 C35 N8 C36 177.7(2)
O20A S5A N11 S6 8.4(3)
O19A S5A N11 S6 143.4(2)
C41A S5A N11 S6 -105.0(3)
O20B S5B N11 S6 -22.8(13)
O19B S5B N11 S6 -173.0(11)
C41B S5B N11 S6 91.9(7)
O20B S5B N11 O19B 150.2(17)
C41B S5B N11 O19B -95.1(13)
O24A S7A N12 S8 -10.4(3)
O23A S7A N12 S8 -147.3(2)
C44A S7A N12 S8 102.9(2)
O24B S7B N12 S8 25.9(7)
O23B S7B N12 S8 155.7(6)
C44B S7B N12 S8 -89.7(5)
C3 C2 O1 C1 -170.0(2)
C3 C2 O1 Mg1 -18.6(2)
C5 C4 O2 C3 175.89(19)
C5 C4 O2 Mg1 44.1(2)
C2 C3 O2 C4 169.77(18)
C2 C3 O2 Mg1 -55.86(19)
C7 C6 O3 C5 176.9(2)
C7 C6 O3 Mg1 -47.9(2)
C4 C5 O3 C6 179.0(2)
C4 C5 O3 Mg1 43.9(2)
C9 C8 O4 C7 -172.9(2)
C9 C8 O4 Mg1 45.4(3)
C6 C7 O4 C8 -177.6(2)
C6 C7 O4 Mg1 -36.4(2)
C8 C9 O5 C10 -131.2(3)
C8 C9 O5 Mg1 40.1(3)
C13 C12 O6 C11 -172.06(19)
C13 C12 O6 Mg2 -22.1(2)
C12 C13 O7 C14 170.09(17)
C12 C13 O7 Mg2 -53.59(18)
C15 C14 O7 C13 178.22(18)
C15 C14 O7 Mg2 43.5(2)
C17 C16 O8 C15 177.58(18)
C17 C16 O8 Mg2 -46.9(2)
C14 C15 O8 C16 -179.85(19)
C14 C15 O8 Mg2 44.0(2)
C19 C18 O9 C17 -173.98(19)
C19 C18 O9 Mg2 43.5(2)
C16 C17 O9 C18 -179.88(19)
C16 C17 O9 Mg2 -37.6(2)
C18 C19 O10 C20 -117.1(3)
C18 C19 O10 Mg2 42.0(2)
S2 N9 S1 O11 16.5(2)
S2 N9 S1 O12 153.81(19)
S2 N9 S1 C37 -97.7(2)
F2 C37 S1 O11 -177.9(3)
F3 C37 S1 O11 -58.2(3)
F1 C37 S1 O11 62.4(3)
F2 C37 S1 O12 56.5(3)
F3 C37 S1 O12 176.3(3)
F1 C37 S1 O12 -63.1(4)
F2 C37 S1 N9 -55.5(3)
F3 C37 S1 N9 64.2(3)
F1 C37 S1 N9 -175.1(3)
S1 N9 S2 O13 26.2(3)
S1 N9 S2 O14 162.25(18)
S1 N9 S2 C38 -88.5(2)
F6 C38 S2 O13 -58.3(4)
F5 C38 S2 O13 61.3(3)
F4 C38 S2 O13 179.1(3)
F6 C38 S2 O14 177.5(4)
F5 C38 S2 O14 -62.8(4)
F4 C38 S2 O14 55.0(3)
F6 C38 S2 N9 64.0(4)
F5 C38 S2 N9 -176.3(3)
F4 C38 S2 N9 -58.6(3)
S4 N10 S3 O15 -28.7(2)
S4 N10 S3 O16 -163.71(15)
S4 N10 S3 C39 86.43(17)
F8 C39 S3 O15 54.7(3)
F9 C39 S3 O15 177.2(2)
F7 C39 S3 O15 -64.2(2)
F8 C39 S3 O16 179.2(2)
F9 C39 S3 O16 -58.3(2)
F7 C39 S3 O16 60.2(2)
F8 C39 S3 N10 -68.7(2)
F9 C39 S3 N10 53.8(2)
F7 C39 S3 N10 172.4(2)
S3 N10 S4 O17 -20.6(2)
S3 N10 S4 O18 -157.43(15)
S3 N10 S4 C40 93.67(17)
F11 C40 S4 O17 -178.71(18)
F12 C40 S4 O17 59.0(2)
F10 C40 S4 O17 -59.3(2)
F11 C40 S4 O18 -52.8(2)
F12 C40 S4 O18 -175.1(2)
F10 C40 S4 O18 66.6(2)
F11 C40 S4 N10 58.8(2)
F12 C40 S4 N10 -63.5(2)
F10 C40 S4 N10 178.25(19)
S5A N11 S6 O22 27.3(3)
S5B N11 S6 O22 -32.6(4)
S5A N11 S6 O21 162.0(2)
S5B N11 S6 O21 102.1(4)
S5A N11 S6 C42 -87.8(3)
S5B N11 S6 C42 -147.8(4)
F18 C42 S6 O22 175.4(3)
F16 C42 S6 O22 -57.8(3)
F17 C42 S6 O22 59.1(3)
F18 C42 S6 O21 52.1(4)
F16 C42 S6 O21 178.9(3)
F17 C42 S6 O21 -64.2(3)
F18 C42 S6 N11 -60.4(3)
F16 C42 S6 N11 66.5(3)
F17 C42 S6 N11 -176.7(3)
S7A N12 S8 O25 -26.7(3)
S7B N12 S8 O25 35.4(3)
S7A N12 S8 O26 -162.4(2)
S7B N12 S8 O26 -100.2(2)
S7A N12 S8 C43 87.9(2)
S7B N12 S8 C43 150.1(2)
F23 C43 S8 O25 -177.5(3)
F24 C43 S8 O25 58.6(3)
F22 C43 S8 O25 -59.2(3)
F23 C43 S8 O26 -53.1(3)
F24 C43 S8 O26 -177.0(3)
F22 C43 S8 O26 65.2(3)
F23 C43 S8 N12 59.9(3)
F24 C43 S8 N12 -63.9(3)
F22 C43 S8 N12 178.2(3)
